data_2222421
loop_
_publ_author_name
'Zhang, Yong'
'Zhao, Bi-lin'
'Zhang, Shi-lei'
'Qu, Yuan'
'Xia, Xian-you'

_publ_section_title
;
 Bis(benzothiazol-2-ylmethyl)amine
;
_journal_coeditor_code PK2169
_journal_issue 7
_journal_name_full 'Acta Crystallographica Section E'
_journal_page_first o1674
_journal_paper_doi 10.1107/S1600536809023435
_journal_volume 65
_journal_year 2009
_chemical_formula_iupac 'C16 H13 N3 S2'
_chemical_formula_moiety 'C16 H13 N3 S2'
_chemical_formula_sum 'C16 H13 N3 S2'
_chemical_formula_weight 311.41
_chemical_name_systematic
;
Bis(benzothiazol-2-ylmethyl)amine
;
_space_group_IT_number 4
_symmetry_cell_setting monoclinic
_symmetry_space_group_name_Hall 'P 2yb'
_symmetry_space_group_name_H-M 'P 1 21 1'
_atom_sites_solution_hydrogens geom
_atom_sites_solution_primary direct
_atom_sites_solution_secondary difmap
_audit_creation_method SHELXL-97
_cell_angle_alpha 90.00
_cell_angle_beta 97.9100(10)
_cell_angle_gamma 90.00
_cell_formula_units_Z 2
_cell_length_a 7.8478(5)
_cell_length_b 5.8042(3)
_cell_length_c 16.1548(9)
_cell_measurement_reflns_used 6428
_cell_measurement_temperature 298(2)
_cell_measurement_theta_max 28.20
_cell_measurement_theta_min 2.55
_cell_volume 728.85(7)
_computing_cell_refinement 'SAINT-Plus (Bruker, 2001'
_computing_data_collection 'SMART (Bruker, 2001)'
_computing_data_reduction 'SAINT-Plus (Bruker, 2001'
_computing_molecular_graphics 'PLATON (Spek, 2009)'
_computing_publication_material 'SHELXTL (Sheldrick, 2008)'
_computing_structure_refinement 'SHELXL97 (Sheldrick, 2008)'
_computing_structure_solution 'SHELXS97 (Sheldrick, 2008)'
_diffrn_ambient_temperature 298(2)
_diffrn_measured_fraction_theta_full 0.999
_diffrn_measured_fraction_theta_max 0.999
_diffrn_measurement_device_type 'Bruker SMART APEX CCD area-detector'
_diffrn_measurement_method '0.3\% wide \w exposures'
_diffrn_radiation_monochromator graphite
_diffrn_radiation_source 'fine focus sealed Siemens Mo tube'
_diffrn_radiation_type 'Mo k\a'
_diffrn_radiation_wavelength 0.71073
_diffrn_reflns_av_R_equivalents 0.0319
_diffrn_reflns_av_sigmaI/netI 0.0249
_diffrn_reflns_limit_h_max 10
_diffrn_reflns_limit_h_min -10
_diffrn_reflns_limit_k_max 7
_diffrn_reflns_limit_k_min -7
_diffrn_reflns_limit_l_max 21
_diffrn_reflns_limit_l_min -21
_diffrn_reflns_number 9009
_diffrn_reflns_theta_full 28.27
_diffrn_reflns_theta_max 28.27
_diffrn_reflns_theta_min 2.55
_diffrn_standards_number 0
_exptl_absorpt_coefficient_mu 0.361
_exptl_absorpt_correction_T_max 0.9648
_exptl_absorpt_correction_T_min 0.8891
_exptl_absorpt_correction_type multi-scan
_exptl_absorpt_process_details '(SADABS; Sheldrick, 2001)'
_exptl_crystal_colour colourless
_exptl_crystal_density_diffrn 1.419
_exptl_crystal_density_method 'not measured'
_exptl_crystal_description block
_exptl_crystal_F_000 324
_exptl_crystal_size_max 0.23
_exptl_crystal_size_mid 0.12
_exptl_crystal_size_min 0.10
_refine_diff_density_max 0.190
_refine_diff_density_min -0.222
_refine_ls_abs_structure_details 'Flack (1983), 1621 Friedel pairs'
_refine_ls_abs_structure_Flack -0.07(4)
_refine_ls_extinction_method none
_refine_ls_goodness_of_fit_ref 1.065
_refine_ls_hydrogen_treatment mixed
_refine_ls_matrix_type full
_refine_ls_number_parameters 193
_refine_ls_number_reflns 3603
_refine_ls_number_restraints 1
_refine_ls_restrained_S_all 1.065
_refine_ls_R_factor_all 0.0302
_refine_ls_R_factor_gt 0.0293
_refine_ls_shift/su_max 0.002
_refine_ls_shift/su_mean 0.000
_refine_ls_structure_factor_coef Fsqd
_refine_ls_weighting_details 'calc w=1/[\s^2^(Fo^2^)+(0.0549P)^2^+0.0014P] where P=(Fo^2^+2Fc^2^)/3'
_refine_ls_weighting_scheme calc
_refine_ls_wR_factor_gt 0.0781
_refine_ls_wR_factor_ref 0.0788
_reflns_number_gt 3473
_reflns_number_total 3603
_reflns_threshold_expression I>2\s(I)
_cod_data_source_file pk2169.cif
_cod_data_source_block I
_cod_depositor_comments
;
The following automatic conversions were performed:
'_symmetry_cell_setting' value 'Monoclinic' changed to 'monoclinic'
according to '/home/saulius/struct/CIF-dictionaries/cif_core.dic'
dictionary named 'cif_core.dic' version 2.4.1 from 2010-06-29.

Automatic conversion script
Id: cif_fix_enum 1527 2010-12-29 10:47:43Z saulius 

The following automatic conversions were performed:

'_symmetry_cell_setting' value 'Monoclinic' changed to 'monoclinic'
according to /home/saulius/struct/CIF-dictionaries/cif_core.dic
dictionary named 'cif_core.dic' version 2.4.1 from 2010-06-29.

Automatic conversion script
Id: cif_fix_values 1715 2011-07-08 13:25:40Z adriana 
;
_cod_original_sg_symbol_H-M 'P 21'
_cod_database_code 2222421
_cod_database_fobs_code 2222421

loop_
_symmetry_equiv_pos_as_xyz
'x, y, z'
'-x, y+1/2, -z'

loop_
_atom_site_type_symbol
_atom_site_label
_atom_site_fract_x
_atom_site_fract_y
_atom_site_fract_z
_atom_site_U_iso_or_equiv
_atom_site_adp_type
_atom_site_calc_flag
_atom_site_refinement_flags
_atom_site_occupancy
_atom_site_disorder_assembly
_atom_site_disorder_group
C C1 0.32522(18) -0.2480(3) 0.92805(8) 0.0469(3) Uani d . 1 . .
H H1A 0.4335 -0.3306 0.9380 0.056 Uiso calc R 1 . .
H H1B 0.2355 -0.3573 0.9078 0.056 Uiso calc R 1 . .
C C2 0.28685(17) -0.1421(3) 1.00759(9) 0.0421(3) Uani d . 1 . .
C C3 0.27501(17) -0.0905(3) 1.14199(9) 0.0419(3) Uani d . 1 . .
C C4 0.30208(19) -0.1344(3) 1.22742(9) 0.0508(3) Uani d . 1 . .
H H4 0.3569 -0.2685 1.2483 0.061 Uiso calc R 1 . .
C C5 0.2453(2) 0.0270(3) 1.28049(10) 0.0563(4) Uani d . 1 . .
H H5 0.2626 0.0001 1.3378 0.068 Uiso calc R 1 . .
C C6 0.1634(2) 0.2274(4) 1.25053(10) 0.0552(4) Uani d . 1 . .
H H6 0.1279 0.3328 1.2880 0.066 Uiso calc R 1 . .
C C7 0.13337(18) 0.2734(3) 1.16584(9) 0.0512(3) Uani d . 1 . .
H H7 0.0775 0.4074 1.1456 0.061 Uiso calc R 1 . .
C C8 0.18981(17) 0.1116(3) 1.11172(8) 0.0430(3) Uani d . 1 . .
C C9 0.3518(2) -0.1629(3) 0.78314(9) 0.0520(4) Uani d . 1 . .
H H9A 0.2734 -0.2916 0.7712 0.062 Uiso calc R 1 . .
H H9B 0.4680 -0.2194 0.7827 0.062 Uiso calc R 1 . .
C C10 0.31251(18) 0.0167(3) 0.71708(9) 0.0440(3) Uani d . 1 . .
C C11 0.30569(18) 0.1982(3) 0.59715(9) 0.0463(3) Uani d . 1 . .
C C12 0.3417(2) 0.2449(4) 0.51678(10) 0.0589(4) Uani d . 1 . .
H H12 0.4135 0.1486 0.4912 0.071 Uiso calc R 1 . .
C C13 0.2688(2) 0.4370(4) 0.47583(10) 0.0628(5) Uani d . 1 . .
H H13 0.2930 0.4705 0.4224 0.075 Uiso calc R 1 . .
C C14 0.1602(2) 0.5812(4) 0.51276(11) 0.0617(4) Uani d . 1 . .
H H14 0.1131 0.7100 0.4840 0.074 Uiso calc R 1 . .
C C15 0.1213(2) 0.5352(3) 0.59197(11) 0.0571(4) Uani d . 1 . .
H H15 0.0482 0.6313 0.6168 0.069 Uiso calc R 1 . .
C C16 0.19401(18) 0.3417(3) 0.63367(9) 0.0449(3) Uani d . 1 . .
N N1 0.33530(16) -0.0701(2) 0.86544(8) 0.0462(3) Uani d . 1 . .
H H1 0.413(2) 0.023(3) 0.8796(11) 0.055 Uiso d . 1 . .
N N2 0.32946(14) -0.2309(2) 1.08061(7) 0.0448(3) Uani d . 1 . .
N N3 0.37321(16) 0.0144(3) 0.64678(8) 0.0499(3) Uani d . 1 . .
S S1 0.17864(5) 0.12218(6) 1.00381(2) 0.04752(10) Uani d . 1 . .
S S2 0.17133(5) 0.23922(7) 0.73265(2) 0.05010(11) Uani d . 1 . .

loop_
_atom_site_aniso_label
_atom_site_aniso_U_11
_atom_site_aniso_U_22
_atom_site_aniso_U_33
_atom_site_aniso_U_12
_atom_site_aniso_U_13
_atom_site_aniso_U_23
C1 0.0526(7) 0.0424(7) 0.0455(7) 0.0054(7) 0.0062(6) 0.0017(6)
C2 0.0395(6) 0.0388(7) 0.0475(7) 0.0010(5) 0.0043(5) 0.0032(6)
C3 0.0399(6) 0.0417(7) 0.0443(7) -0.0007(5) 0.0062(5) 0.0049(5)
C4 0.0519(8) 0.0532(8) 0.0471(8) 0.0010(7) 0.0059(6) 0.0091(7)
C5 0.0587(9) 0.0677(10) 0.0437(8) -0.0003(8) 0.0109(7) 0.0042(7)
C6 0.0572(8) 0.0576(9) 0.0528(8) 0.0004(8) 0.0145(6) -0.0076(8)
C7 0.0522(8) 0.0476(8) 0.0536(8) 0.0050(7) 0.0065(6) 0.0001(7)
C8 0.0416(6) 0.0446(7) 0.0425(6) -0.0012(6) 0.0044(5) 0.0024(6)
C9 0.0669(9) 0.0443(8) 0.0453(8) 0.0058(7) 0.0093(7) -0.0039(6)
C10 0.0469(6) 0.0413(7) 0.0435(7) 0.0005(6) 0.0046(5) -0.0077(6)
C11 0.0440(7) 0.0546(9) 0.0392(6) -0.0016(6) 0.0022(5) -0.0045(6)
C12 0.0568(8) 0.0778(12) 0.0426(7) 0.0046(9) 0.0082(6) -0.0028(9)
C13 0.0641(9) 0.0788(13) 0.0439(8) -0.0109(9) 0.0011(7) 0.0083(8)
C14 0.0631(9) 0.0596(11) 0.0592(9) -0.0012(8) -0.0036(7) 0.0124(8)
C15 0.0592(8) 0.0528(9) 0.0589(9) 0.0037(8) 0.0059(7) 0.0034(8)
C16 0.0432(7) 0.0445(7) 0.0469(7) -0.0045(6) 0.0055(5) -0.0024(6)
N1 0.0540(7) 0.0441(7) 0.0405(6) -0.0066(6) 0.0063(5) -0.0029(5)
N2 0.0470(6) 0.0423(6) 0.0454(6) 0.0026(5) 0.0079(5) 0.0056(5)
N3 0.0542(6) 0.0545(7) 0.0411(6) 0.0064(6) 0.0066(5) -0.0048(6)
S1 0.0553(2) 0.04359(19) 0.04214(17) 0.00959(16) 0.00134(13) 0.00366(15)
S2 0.0592(2) 0.04371(19) 0.05053(19) 0.00410(16) 0.01872(15) -0.00142(15)

loop_
_atom_type_symbol
_atom_type_description
_atom_type_scat_dispersion_real
_atom_type_scat_dispersion_imag
_atom_type_scat_source
C C 0.0033 0.0016 'International Tables Vol C Tables 4.2.6.8 and 6.1.1.4'
H H 0.0000 0.0000 'International Tables Vol C Tables 4.2.6.8 and 6.1.1.4'
N N 0.0061 0.0033 'International Tables Vol C Tables 4.2.6.8 and 6.1.1.4'
S S 0.1246 0.1234 'International Tables Vol C Tables 4.2.6.8 and 6.1.1.4'

loop_
_geom_angle_atom_site_label_1
_geom_angle_atom_site_label_2
_geom_angle_atom_site_label_3
_geom_angle_site_symmetry_1
_geom_angle_site_symmetry_3
_geom_angle
_geom_angle_publ_flag
N1 C1 C2 . . 110.05(13) ?
N1 C1 H1A . . 109.7 ?
C2 C1 H1A . . 109.7 ?
N1 C1 H1B . . 109.7 ?
C2 C1 H1B . . 109.7 ?
H1A C1 H1B . . 108.2 ?
N2 C2 C1 . . 124.47(14) ?
N2 C2 S1 . . 116.49(12) ?
C1 C2 S1 . . 119.04(11) ?
C4 C3 N2 . . 125.36(14) ?
C4 C3 C8 . . 119.93(14) ?
N2 C3 C8 . . 114.70(12) ?
C5 C4 C3 . . 118.20(15) ?
C5 C4 H4 . . 120.9 ?
C3 C4 H4 . . 120.9 ?
C6 C5 C4 . . 121.73(15) ?
C6 C5 H5 . . 119.1 ?
C4 C5 H5 . . 119.1 ?
C7 C6 C5 . . 121.09(17) ?
C7 C6 H6 . . 119.5 ?
C5 C6 H6 . . 119.5 ?
C6 C7 C8 . . 117.68(16) ?
C6 C7 H7 . . 121.2 ?
C8 C7 H7 . . 121.2 ?
C7 C8 C3 . . 121.37(13) ?
C7 C8 S1 . . 128.98(12) ?
C3 C8 S1 . . 109.60(11) ?
N1 C9 C10 . . 111.02(13) ?
N1 C9 H9A . . 109.4 ?
C10 C9 H9A . . 109.4 ?
N1 C9 H9B . . 109.4 ?
C10 C9 H9B . . 109.4 ?
H9A C9 H9B . . 108.0 ?
N3 C10 C9 . . 123.85(14) ?
N3 C10 S2 . . 116.97(13) ?
C9 C10 S2 . . 119.14(11) ?
C12 C11 N3 . . 125.12(15) ?
C12 C11 C16 . . 119.78(16) ?
N3 C11 C16 . . 115.10(12) ?
C13 C12 C11 . . 118.72(17) ?
C13 C12 H12 . . 120.6 ?
C11 C12 H12 . . 120.6 ?
C12 C13 C14 . . 121.34(16) ?
C12 C13 H13 . . 119.3 ?
C14 C13 H13 . . 119.3 ?
C15 C14 C13 . . 120.60(17) ?
C15 C14 H14 . . 119.7 ?
C13 C14 H14 . . 119.7 ?
C14 C15 C16 . . 118.44(16) ?
C14 C15 H15 . . 120.8 ?
C16 C15 H15 . . 120.8 ?
C15 C16 C11 . . 121.09(14) ?
C15 C16 S2 . . 129.40(13) ?
C11 C16 S2 . . 109.50(11) ?
C1 N1 C9 . . 113.07(13) ?
C1 N1 H1 . . 112.4(13) ?
C9 N1 H1 . . 110.0(12) ?
C2 N2 C3 . . 110.55(13) ?
C10 N3 C11 . . 109.95(13) ?
C8 S1 C2 . . 88.66(7) ?
C16 S2 C10 . . 88.47(7) ?

loop_
_geom_bond_atom_site_label_1
_geom_bond_atom_site_label_2
_geom_bond_site_symmetry_2
_geom_bond_distance
_geom_bond_publ_flag
C1 N1 . 1.4554(19) ?
C1 C2 . 1.4922(19) ?
C1 H1A . 0.9700 ?
C1 H1B . 0.9700 ?
C2 N2 . 1.2884(18) ?
C2 S1 . 1.7503(15) ?
C3 C4 . 1.391(2) ?
C3 N2 . 1.3951(18) ?
C3 C8 . 1.404(2) ?
C4 C5 . 1.384(2) ?
C4 H4 . 0.9300 ?
C5 C6 . 1.383(3) ?
C5 H5 . 0.9300 ?
C6 C7 . 1.382(2) ?
C6 H6 . 0.9300 ?
C7 C8 . 1.396(2) ?
C7 H7 . 0.9300 ?
C8 S1 . 1.7344(13) ?
C9 N1 . 1.4567(18) ?
C9 C10 . 1.493(2) ?
C9 H9A . 0.9700 ?
C9 H9B . 0.9700 ?
C10 N3 . 1.2906(18) ?
C10 S2 . 1.7424(15) ?
C11 C12 . 1.393(2) ?
C11 N3 . 1.394(2) ?
C11 C16 . 1.397(2) ?
C12 C13 . 1.380(3) ?
C12 H12 . 0.9300 ?
C13 C14 . 1.387(3) ?
C13 H13 . 0.9300 ?
C14 C15 . 1.382(2) ?
C14 H14 . 0.9300 ?
C15 C16 . 1.391(2) ?
C15 H15 . 0.9300 ?
C16 S2 . 1.7382(15) ?
N1 H1 . 0.821(19) ?

loop_
_geom_hbond_atom_site_label_D
_geom_hbond_atom_site_label_H
_geom_hbond_atom_site_label_A
_geom_hbond_site_symmetry_A
_geom_hbond_distance_DH
_geom_hbond_distance_HA
_geom_hbond_distance_DA
_geom_hbond_angle_DHA
N1 H1 N2 2_657 0.821(19) 2.489(19) 3.3054(18) 173.5(17)
C1 H1 Cg1 2_647 0.97 2.78 3.737(16) 168
C9 H9 Cg2 2_647 0.97 2.73 3.689(17) 170
C14 H14 Cg3 2_556 0.93 2.89 3.598(2) 134

loop_
_geom_torsion_atom_site_label_1
_geom_torsion_atom_site_label_2
_geom_torsion_atom_site_label_3
_geom_torsion_atom_site_label_4
_geom_torsion_site_symmetry_1
_geom_torsion_site_symmetry_2
_geom_torsion_site_symmetry_3
_geom_torsion_site_symmetry_4
_geom_torsion
_geom_torsion_publ_flag
N1 C1 C2 N2 . . . . -153.63(14) ?
N1 C1 C2 S1 . . . . 25.69(16) ?
N2 C3 C4 C5 . . . . 177.62(14) ?
C8 C3 C4 C5 . . . . -0.9(2) ?
C3 C4 C5 C6 . . . . 0.1(2) ?
C4 C5 C6 C7 . . . . 0.6(3) ?
C5 C6 C7 C8 . . . . -0.5(2) ?
C6 C7 C8 C3 . . . . -0.4(2) ?
C6 C7 C8 S1 . . . . -177.64(12) ?
C4 C3 C8 C7 . . . . 1.1(2) ?
N2 C3 C8 C7 . . . . -177.61(13) ?
C4 C3 C8 S1 . . . . 178.83(11) ?
N2 C3 C8 S1 . . . . 0.15(15) ?
N1 C9 C10 N3 . . . . 154.02(15) ?
N1 C9 C10 S2 . . . . -28.18(18) ?
N3 C11 C12 C13 . . . . -178.31(16) ?
C16 C11 C12 C13 . . . . 1.7(2) ?
C11 C12 C13 C14 . . . . -0.6(3) ?
C12 C13 C14 C15 . . . . -0.3(3) ?
C13 C14 C15 C16 . . . . 0.2(3) ?
C14 C15 C16 C11 . . . . 0.8(2) ?
C14 C15 C16 S2 . . . . 179.72(13) ?
C12 C11 C16 C15 . . . . -1.8(2) ?
N3 C11 C16 C15 . . . . 178.18(14) ?
C12 C11 C16 S2 . . . . 179.13(13) ?
N3 C11 C16 S2 . . . . -0.91(16) ?
C2 C1 N1 C9 . . . . -173.01(13) ?
C10 C9 N1 C1 . . . . 164.09(13) ?
C1 C2 N2 C3 . . . . -179.90(13) ?
S1 C2 N2 C3 . . . . 0.76(16) ?
C4 C3 N2 C2 . . . . -179.17(14) ?
C8 C3 N2 C2 . . . . -0.58(18) ?
C9 C10 N3 C11 . . . . 176.92(14) ?
S2 C10 N3 C11 . . . . -0.93(17) ?
C12 C11 N3 C10 . . . . -178.86(15) ?
C16 C11 N3 C10 . . . . 1.18(18) ?
C7 C8 S1 C2 . . . . 177.75(14) ?
C3 C8 S1 C2 . . . . 0.21(10) ?
N2 C2 S1 C8 . . . . -0.59(11) ?
C1 C2 S1 C8 . . . . -179.96(12) ?
C15 C16 S2 C10 . . . . -178.68(16) ?
C11 C16 S2 C10 . . . . 0.31(11) ?
N3 C10 S2 C16 . . . . 0.37(13) ?
C9 C10 S2 C16 . . . . -177.58(13) ?

loop_
_cod_related_entry_id
_cod_related_entry_database
_cod_related_entry_code
1 ChemSpider 24742661
